data_7119304
loop_
_publ_author_name
'Guo, Jingjing'
'Hu, Shimin'
'Luo, Wenwen'
'Hu, Rongrong'
'Qin, Anjun'
'Zhao, Zujin'
'Tang, Ben Zhong'

_publ_section_title
;
 A novel aggregation-induced emission platform from
 2,3-diphenylbenzo[b]thiophene S,S-dioxide.
;
_journal_issue 9
_journal_name_full 'Chemical communications (Cambridge, England)'
_journal_page_first 1463
_journal_page_last 1466
_journal_paper_doi 10.1039/c6cc09892d
_journal_volume 53
_journal_year 2017
_chemical_formula_moiety 'C22 H18 O4 S'
_chemical_formula_sum 'C22 H18 O4 S'
_chemical_formula_weight 378.42
_chemical_name_systematic
; 
 ? 
;
_space_group_IT_number 2
_symmetry_cell_setting triclinic
_symmetry_space_group_name_Hall '-P 1'
_symmetry_space_group_name_H-M 'P -1'
_atom_sites_solution_hydrogens geom
_atom_sites_solution_primary direct
_atom_sites_solution_secondary difmap
_audit_creation_method SHELXL-97
_audit_update_record
;
2016-08-31 deposited with the CCDC.
2017-01-03 downloaded from the CCDC.
;
_cell_angle_alpha 63.981(2)
_cell_angle_beta 64.608(3)
_cell_angle_gamma 78.743(3)
_cell_formula_units_Z 2
_cell_length_a 9.6225(9)
_cell_length_b 10.5635(9)
_cell_length_c 10.9316(9)
_cell_measurement_reflns_used 1888
_cell_measurement_temperature 172(2)
_cell_measurement_theta_max 24.94
_cell_measurement_theta_min 3.16
_cell_volume 902.05(14)
_computing_structure_refinement 'SHELXL-97 (Sheldrick, 2008)'
_computing_structure_solution 'SHELXS-97 (Sheldrick, 2008)'
_diffrn_ambient_temperature 172(2)
_diffrn_measured_fraction_theta_full 0.984
_diffrn_measured_fraction_theta_max 0.984
_diffrn_measurement_device_type 'PHOTON100 CMOS detector'
_diffrn_measurement_method 'omega scan'
_diffrn_radiation_monochromator 'TRIUMPH curved crystal monochromator'
_diffrn_radiation_source 'fine-focus sealed tube'
_diffrn_radiation_type MoK\a
_diffrn_radiation_wavelength 0.71073
_diffrn_reflns_av_R_equivalents 0.0822
_diffrn_reflns_av_sigmaI/netI 0.0992
_diffrn_reflns_limit_h_max 11
_diffrn_reflns_limit_h_min -11
_diffrn_reflns_limit_k_max 12
_diffrn_reflns_limit_k_min -12
_diffrn_reflns_limit_l_max 13
_diffrn_reflns_limit_l_min -13
_diffrn_reflns_number 8404
_diffrn_reflns_theta_full 25.34
_diffrn_reflns_theta_max 25.34
_diffrn_reflns_theta_min 3.16
_exptl_absorpt_coefficient_mu 0.205
_exptl_absorpt_correction_T_max 0.7452
_exptl_absorpt_correction_T_min 0.5838
_exptl_absorpt_correction_type multi-scan
_exptl_absorpt_process_details 'SADABS (Bruker, 2012)'
_exptl_crystal_density_diffrn 1.393
_exptl_crystal_density_method 'not measured'
_exptl_crystal_description block
_exptl_crystal_F_000 396
_exptl_crystal_size_max 0.21
_exptl_crystal_size_mid 0.18
_exptl_crystal_size_min 0.12
_refine_diff_density_max 0.252
_refine_diff_density_min -0.337
_refine_diff_density_rms 0.062
_refine_ls_extinction_method none
_refine_ls_goodness_of_fit_ref 1.012
_refine_ls_hydrogen_treatment constr
_refine_ls_matrix_type full
_refine_ls_number_parameters 246
_refine_ls_number_reflns 3248
_refine_ls_number_restraints 0
_refine_ls_restrained_S_all 1.012
_refine_ls_R_factor_all 0.1146
_refine_ls_R_factor_gt 0.0574
_refine_ls_shift/su_max 0.000
_refine_ls_shift/su_mean 0.000
_refine_ls_structure_factor_coef Fsqd
_refine_ls_weighting_details 'calc w=1/[\s^2^(Fo^2^)+(0.0303P)^2^+0.3687P] where P=(Fo^2^+2Fc^2^)/3'
_refine_ls_weighting_scheme calc
_refine_ls_wR_factor_gt 0.0892
_refine_ls_wR_factor_ref 0.1054
_reflns_number_gt 2046
_reflns_number_total 3248
_reflns_threshold_expression >2sigma(I)
_cod_data_source_file c6cc09892d2.cif
_cod_data_source_block 1
_cod_depositor_comments
;
The following automatic conversions were performed:

'_symmetry_cell_setting' value 'Triclinic' changed to 'triclinic'
according to
/usr/data/users/saulius/crontab/automatic-downloads/rss-feeds/RSC/lib/dictionaries/cif_core.dic
dictionary named 'cif_core.dic' version 2.4.2 from 2011-04-26.

Automatic conversion script
Id: cif_fix_values 4268 2015-11-12 08:31:59Z antanas 

 Adding full bibliography for 7119302--7119309.cif.
;
_cod_original_sg_symbol_Hall '-P 1   '
_cod_original_sg_symbol_H-M 'P-1   '
_cod_database_code 7119304

loop_
_symmetry_equiv_pos_as_xyz
'x, y, z'
'-x, -y, -z'

loop_
_atom_site_label
_atom_site_type_symbol
_atom_site_fract_x
_atom_site_fract_y
_atom_site_fract_z
_atom_site_U_iso_or_equiv
_atom_site_adp_type
_atom_site_occupancy
_atom_site_symmetry_multiplicity
_atom_site_calc_flag
_atom_site_refinement_flags
C1 C 0.2754(3) 0.6135(3) 0.5983(3) 0.0218(7) Uani 1 1 d .
C2 C 0.2838(3) 0.5486(3) 0.7328(3) 0.0228(7) Uani 1 1 d .
C3 C 0.3289(3) 0.6419(3) 0.7780(3) 0.0242(7) Uani 1 1 d .
C4 C 0.3508(3) 0.7812(3) 0.6749(3) 0.0242(7) Uani 1 1 d .
C5 C 0.3879(4) 0.8863(3) 0.6975(3) 0.0303(8) Uani 1 1 d .
H5 H 0.3997 0.9809 0.6264 0.036 Uiso 1 1 calc R
C6 C 0.4076(4) 0.8499(4) 0.8273(3) 0.0355(9) Uani 1 1 d .
H6 H 0.4347 0.9199 0.8455 0.043 Uiso 1 1 calc R
C7 C 0.3879(4) 0.7122(4) 0.9304(3) 0.0355(9) Uani 1 1 d .
H7 H 0.4020 0.6888 1.0187 0.043 Uiso 1 1 calc R
C8 C 0.3479(4) 0.6071(3) 0.9079(3) 0.0301(8) Uani 1 1 d .
H8 H 0.3338 0.5130 0.9803 0.036 Uiso 1 1 calc R
C9 C 0.1923(4) 0.4456(3) 0.3452(3) 0.0254(8) Uani 1 1 d .
C10 C 0.2557(4) 0.3612(3) 0.4475(3) 0.0267(8) Uani 1 1 d .
H10 H 0.2804 0.2654 0.4623 0.032 Uiso 1 1 calc R
C11 C 0.2829(4) 0.4173(3) 0.5282(3) 0.0257(8) Uani 1 1 d .
H11 H 0.3267 0.3589 0.5981 0.031 Uiso 1 1 calc R
C12 C 0.2477(3) 0.5568(3) 0.5097(3) 0.0225(7) Uani 1 1 d .
C13 C 0.1900(4) 0.6416(3) 0.4018(3) 0.0278(8) Uani 1 1 d .
H13 H 0.1695 0.7385 0.3836 0.033 Uiso 1 1 calc R
C14 C 0.1622(4) 0.5867(3) 0.3212(3) 0.0298(8) Uani 1 1 d .
H14 H 0.1221 0.6459 0.2486 0.036 Uiso 1 1 calc R
C15 C 0.1681(4) 0.2530(3) 0.2961(4) 0.0391(9) Uani 1 1 d .
H15A H 0.2756 0.2223 0.2757 0.059 Uiso 1 1 calc R
H15B H 0.1313 0.2345 0.2347 0.059 Uiso 1 1 calc R
H15C H 0.1051 0.2010 0.4007 0.059 Uiso 1 1 calc R
C16 C 0.1599(4) 0.1220(3) 1.0336(3) 0.0223(7) Uani 1 1 d .
C17 C 0.3128(4) 0.1612(3) 0.9617(3) 0.0277(8) Uani 1 1 d .
H17 H 0.3900 0.0928 0.9795 0.033 Uiso 1 1 calc R
C18 C 0.3543(4) 0.2984(3) 0.8644(3) 0.0284(8) Uani 1 1 d .
H18 H 0.4597 0.3240 0.8162 0.034 Uiso 1 1 calc R
C19 C 0.2427(4) 0.3996(3) 0.8366(3) 0.0202(7) Uani 1 1 d .
C20 C 0.0892(4) 0.3597(3) 0.9096(3) 0.0246(8) Uani 1 1 d .
H20 H 0.0118 0.4278 0.8917 0.029 Uiso 1 1 calc R
C21 C 0.0474(4) 0.2218(3) 1.0081(3) 0.0245(8) Uani 1 1 d .
H21 H -0.0580 0.1960 1.0579 0.029 Uiso 1 1 calc R
C22 C -0.0264(4) -0.0536(3) 1.2187(3) 0.0374(9) Uani 1 1 d .
H22A H -0.0691 0.0006 1.2804 0.056 Uiso 1 1 calc R
H22B H -0.0335 -0.1545 1.2820 0.056 Uiso 1 1 calc R
H22C H -0.0845 -0.0320 1.1569 0.056 Uiso 1 1 calc R
O1 O 0.4577(3) 0.8296(2) 0.3911(2) 0.0320(6) Uani 1 1 d .
O2 O 0.1855(3) 0.8844(2) 0.5131(2) 0.0346(6) Uani 1 1 d .
O3 O 0.1567(3) 0.4006(2) 0.2629(2) 0.0357(6) Uani 1 1 d .
O4 O 0.1309(3) -0.0170(2) 1.1266(2) 0.0345(6) Uani 1 1 d .
S1 S 0.31812(10) 0.79606(8) 0.52261(9) 0.0254(2) Uani 1 1 d .

loop_
_atom_site_aniso_label
_atom_site_aniso_U_11
_atom_site_aniso_U_22
_atom_site_aniso_U_33
_atom_site_aniso_U_23
_atom_site_aniso_U_13
_atom_site_aniso_U_12
C1 0.0193(19) 0.0207(16) 0.0219(16) -0.0060(13) -0.0057(15) -0.0044(14)
C2 0.0181(19) 0.0278(17) 0.0228(17) -0.0115(14) -0.0064(15) -0.0015(14)
C3 0.0195(19) 0.0307(18) 0.0239(16) -0.0134(14) -0.0062(15) -0.0029(14)
C4 0.0197(19) 0.0297(18) 0.0225(16) -0.0127(14) -0.0033(15) -0.0048(15)
C5 0.027(2) 0.0337(19) 0.0277(18) -0.0149(15) -0.0030(16) -0.0068(16)
C6 0.034(2) 0.042(2) 0.037(2) -0.0230(17) -0.0095(18) -0.0092(17)
C7 0.036(2) 0.052(2) 0.0250(18) -0.0180(17) -0.0105(17) -0.0095(18)
C8 0.031(2) 0.0348(19) 0.0231(17) -0.0094(15) -0.0089(16) -0.0072(16)
C9 0.025(2) 0.0324(18) 0.0191(16) -0.0133(14) -0.0046(15) -0.0043(15)
C10 0.031(2) 0.0240(17) 0.0259(17) -0.0097(14) -0.0111(16) -0.0020(15)
C11 0.028(2) 0.0248(17) 0.0247(17) -0.0083(14) -0.0123(16) -0.0013(15)
C12 0.023(2) 0.0220(17) 0.0209(16) -0.0074(14) -0.0068(15) -0.0024(14)
C13 0.033(2) 0.0244(17) 0.0222(17) -0.0066(14) -0.0118(16) 0.0022(15)
C14 0.036(2) 0.035(2) 0.0238(17) -0.0135(15) -0.0180(17) 0.0073(16)
C15 0.042(2) 0.046(2) 0.042(2) -0.0293(18) -0.0151(19) -0.0023(18)
C16 0.031(2) 0.0188(16) 0.0176(16) -0.0087(13) -0.0095(16) 0.0011(15)
C17 0.030(2) 0.0293(18) 0.0276(18) -0.0156(15) -0.0145(17) 0.0088(16)
C18 0.027(2) 0.0341(19) 0.0265(18) -0.0127(15) -0.0115(16) -0.0014(16)
C19 0.026(2) 0.0231(16) 0.0160(15) -0.0093(13) -0.0102(15) -0.0007(15)
C20 0.027(2) 0.0233(17) 0.0266(17) -0.0083(14) -0.0149(16) 0.0010(15)
C21 0.025(2) 0.0215(17) 0.0270(17) -0.0074(14) -0.0115(16) -0.0019(15)
C22 0.045(3) 0.0225(18) 0.0317(19) -0.0048(15) -0.0084(19) -0.0027(17)
O1 0.0348(15) 0.0331(13) 0.0195(11) -0.0081(10) -0.0009(11) -0.0113(11)
O2 0.0377(16) 0.0287(12) 0.0429(14) -0.0161(11) -0.0218(12) 0.0073(11)
O3 0.0483(17) 0.0390(14) 0.0354(13) -0.0222(11) -0.0237(12) 0.0032(12)
O4 0.0381(16) 0.0188(12) 0.0356(13) -0.0044(10) -0.0125(12) 0.0022(11)
S1 0.0295(5) 0.0231(4) 0.0236(4) -0.0091(3) -0.0094(4) -0.0031(4)

loop_
_atom_type_symbol
_atom_type_description
_atom_type_scat_dispersion_real
_atom_type_scat_dispersion_imag
_atom_type_scat_source
C C 0.0033 0.0016 'International Tables Vol C Tables 4.2.6.8 and 6.1.1.4'
H H 0.0000 0.0000 'International Tables Vol C Tables 4.2.6.8 and 6.1.1.4'
S S 0.1246 0.1234 'International Tables Vol C Tables 4.2.6.8 and 6.1.1.4'
O O 0.0106 0.0060 'International Tables Vol C Tables 4.2.6.8 and 6.1.1.4'

loop_
_geom_angle_atom_site_label_1
_geom_angle_atom_site_label_2
_geom_angle_atom_site_label_3
_geom_angle
C2 C1 C12 131.0(3)
C2 C1 S1 109.5(2)
C12 C1 S1 119.4(2)
C1 C2 C3 114.2(3)
C1 C2 C19 125.8(3)
C3 C2 C19 119.9(2)
C8 C3 C4 118.6(3)
C8 C3 C2 127.9(3)
C4 C3 C2 113.4(3)
C5 C4 C3 122.9(3)
C5 C4 S1 127.9(2)
C3 C4 S1 109.2(2)
C4 C5 C6 117.9(3)
C4 C5 H5 121.1
C6 C5 H5 121.1
C7 C6 C5 120.2(3)
C7 C6 H6 119.9
C5 C6 H6 119.9
C6 C7 C8 121.6(3)
C6 C7 H7 119.2
C8 C7 H7 119.2
C3 C8 C7 118.8(3)
C3 C8 H8 120.6
C7 C8 H8 120.6
O3 C9 C10 124.6(3)
O3 C9 C14 116.0(3)
C10 C9 C14 119.5(3)
C11 C10 C9 119.6(3)
C11 C10 H10 120.2
C9 C10 H10 120.2
C10 C11 C12 121.6(3)
C10 C11 H11 119.2
C12 C11 H11 119.2
C11 C12 C13 117.9(3)
C11 C12 C1 120.7(2)
C13 C12 C1 121.4(3)
C14 C13 C12 120.8(3)
C14 C13 H13 119.6
C12 C13 H13 119.6
C13 C14 C9 120.5(3)
C13 C14 H14 119.7
C9 C14 H14 119.7
O3 C15 H15A 109.5
O3 C15 H15B 109.5
H15A C15 H15B 109.5
O3 C15 H15C 109.5
H15A C15 H15C 109.5
H15B C15 H15C 109.5
O4 C16 C17 116.2(3)
O4 C16 C21 124.2(3)
C17 C16 C21 119.6(3)
C18 C17 C16 120.7(3)
C18 C17 H17 119.6
C16 C17 H17 119.6
C17 C18 C19 120.3(3)
C17 C18 H18 119.8
C19 C18 H18 119.8
C20 C19 C18 118.7(3)
C20 C19 C2 119.7(3)
C18 C19 C2 121.6(3)
C21 C20 C19 121.0(3)
C21 C20 H20 119.5
C19 C20 H20 119.5
C16 C21 C20 119.7(3)
C16 C21 H21 120.2
C20 C21 H21 120.2
O4 C22 H22A 109.5
O4 C22 H22B 109.5
H22A C22 H22B 109.5
O4 C22 H22C 109.5
H22A C22 H22C 109.5
H22B C22 H22C 109.5
C9 O3 C15 118.0(2)
C16 O4 C22 116.3(2)
O2 S1 O1 117.40(13)
O2 S1 C4 109.85(14)
O1 S1 C4 111.35(13)
O2 S1 C1 112.00(14)
O1 S1 C1 110.08(14)
C4 S1 C1 93.67(13)

loop_
_geom_bond_atom_site_label_1
_geom_bond_atom_site_label_2
_geom_bond_distance
C1 C2 1.354(4)
C1 C12 1.471(4)
C1 S1 1.786(3)
C2 C3 1.477(4)
C2 C19 1.487(4)
C3 C8 1.387(4)
C3 C4 1.393(4)
C4 C5 1.375(4)
C4 S1 1.760(3)
C5 C6 1.386(4)
C5 H5 0.9500
C6 C7 1.381(4)
C6 H6 0.9500
C7 C8 1.388(4)
C7 H7 0.9500
C8 H8 0.9500
C9 O3 1.363(3)
C9 C10 1.384(4)
C9 C14 1.389(4)
C10 C11 1.384(4)
C10 H10 0.9500
C11 C12 1.389(4)
C11 H11 0.9500
C12 C13 1.394(4)
C13 C14 1.376(4)
C13 H13 0.9500
C14 H14 0.9500
C15 O3 1.430(4)
C15 H15A 0.9800
C15 H15B 0.9800
C15 H15C 0.9800
C16 O4 1.369(3)
C16 C17 1.384(4)
C16 C21 1.385(4)
C17 C18 1.379(4)
C17 H17 0.9500
C18 C19 1.392(4)
C18 H18 0.9500
C19 C20 1.391(4)
C20 C21 1.387(4)
C20 H20 0.9500
C21 H21 0.9500
C22 O4 1.426(4)
C22 H22A 0.9800
C22 H22B 0.9800
C22 H22C 0.9800
O1 S1 1.442(2)
O2 S1 1.440(2)
